data_7063020
loop_
_publ_author_name
'Antala, Jakub'
'Schulz, Ji\<r\'i'
'C\'isa\<rov\'a, Ivana'
'\<St\<epni\<cka, Petr'

_publ_section_title
;
 Synthesis, reactivity and coordination behaviour of a ferrocene
 phosphinostibine and intramolecular interactions in its P(v) and Sb(v)
 derivatives
;
_journal_issue 12
_journal_name_full 'New Journal of Chemistry'
_journal_page_first 5107
_journal_page_last 5119
_journal_paper_doi 10.1039/D4NJ00349G
_journal_volume 48
_journal_year 2024
_chemical_formula_moiety 'C34 H40 Cl2 Fe P S Sb'
_chemical_formula_sum 'C34 H40 Cl2 Fe P S Sb'
_chemical_formula_weight 760.19
_space_group_crystal_system triclinic
_space_group_IT_number 2
_space_group_name_Hall '-P 1'
_space_group_name_H-M_alt 'P -1'
_atom_sites_solution_hydrogens geom
_atom_sites_solution_primary direct
_atom_sites_solution_secondary difmap
_audit_creation_method SHELXL-2017/1
_audit_update_record
;
2023-12-20 deposited with the CCDC.	2024-02-14 downloaded from the CCDC.
;
_cell_angle_alpha 85.141(2)
_cell_angle_beta 67.9560(10)
_cell_angle_gamma 77.2340(10)
_cell_formula_units_Z 2
_cell_length_a 11.8075(5)
_cell_length_b 12.1508(5)
_cell_length_c 12.4622(5)
_cell_measurement_reflns_used 9268
_cell_measurement_temperature 120(2)
_cell_measurement_theta_max 27.49
_cell_measurement_theta_min 2.46
_cell_volume 1616.28(12)
_computing_cell_refinement 'SAINT V8.40B (Bruker AXS LLC, 2019)'
_computing_data_collection 'Bruker Instrument Service vV6.2.16'
_computing_data_reduction 'SAINT V8.40B (Bruker AXS LLC, 2019)'
_computing_molecular_graphics 'PLATON (Spek, 2017)'
_computing_publication_material 'PLATON (Spek, 2017)'
_computing_structure_refinement 'SHELXL-2017 (Sheldrick, 2017)'
_computing_structure_solution 'SHELXT 2018 (Sheldrick, 2018)'
_diffrn_ambient_temperature 120(2)
_diffrn_measured_fraction_theta_full 0.997
_diffrn_measured_fraction_theta_max 0.997
_diffrn_measurement_device_type 'Bruker D8 VENTURE Kappa Duo'
_diffrn_measurement_method '\f and \w scans'
_diffrn_radiation_monochromator 'Quazar Mo multilayer optic'
_diffrn_radiation_source 'I\mS micro-focus sealed tube'
_diffrn_radiation_type MoK\a
_diffrn_radiation_wavelength 0.71073
_diffrn_reflns_av_R_equivalents 0.0180
_diffrn_reflns_av_unetI/netI 0.0130
_diffrn_reflns_Laue_measured_fraction_full 0.997
_diffrn_reflns_Laue_measured_fraction_max 0.997
_diffrn_reflns_limit_h_max 15
_diffrn_reflns_limit_h_min -15
_diffrn_reflns_limit_k_max 15
_diffrn_reflns_limit_k_min -15
_diffrn_reflns_limit_l_max 16
_diffrn_reflns_limit_l_min -16
_diffrn_reflns_number 42500
_diffrn_reflns_point_group_measured_fraction_full 0.997
_diffrn_reflns_point_group_measured_fraction_max 0.997
_diffrn_reflns_theta_full 25.242
_diffrn_reflns_theta_max 27.493
_diffrn_reflns_theta_min 2.460
_exptl_absorpt_coefficient_mu 1.587
_exptl_absorpt_correction_T_max 0.79
_exptl_absorpt_correction_T_min 0.73
_exptl_absorpt_correction_type multi-scan
_exptl_absorpt_process_details
;
Krause, L., Herbst-Irmer, R., Sheldrick, G. M., Stalke, D. (2015).
J. Appl. Cryst. 48, 3-10.
;
_exptl_crystal_colour orange
_exptl_crystal_density_diffrn 1.562
_exptl_crystal_description prism
_exptl_crystal_F_000 772
_exptl_crystal_size_max 0.24
_exptl_crystal_size_mid 0.17
_exptl_crystal_size_min 0.16
_refine_diff_density_max 0.708
_refine_diff_density_min -0.610
_refine_diff_density_rms 0.059
_refine_ls_extinction_method none
_refine_ls_goodness_of_fit_ref 1.050
_refine_ls_hydrogen_treatment constr
_refine_ls_matrix_type full
_refine_ls_number_parameters 417
_refine_ls_number_reflns 7415
_refine_ls_number_restraints 72
_refine_ls_restrained_S_all 1.050
_refine_ls_R_factor_all 0.0199
_refine_ls_R_factor_gt 0.0193
_refine_ls_shift/su_max 0.002
_refine_ls_shift/su_mean 0.000
_refine_ls_structure_factor_coef Fsqd
_refine_ls_weighting_details 'w=1/[\s^2^(Fo^2^)+(0.0208P)^2^+1.5141P] where P=(Fo^2^+2Fc^2^)/3'
_refine_ls_weighting_scheme calc
_refine_ls_wR_factor_gt 0.0509
_refine_ls_wR_factor_ref 0.0514
_reflns_Friedel_coverage 0.000
_reflns_number_gt 7210
_reflns_number_total 7415
_reflns_threshold_expression 'I > 2\s(I)'
_cod_data_source_file d4nj00349g3.cif
_cod_data_source_block ja83
_cod_depositor_comments 'Adding full bibliography for 7063018--7063034.cif.'
_cod_database_code 7063020
_shelx_space_group_comment
;
The symmetry employed for this shelxl refinement is uniquely defined
by the following loop, which should always be used as a source of
symmetry information in preference to the above space-group names.
They are only intended as comments.
;
_shelx_estimated_absorpt_t_min 0.702
_shelx_estimated_absorpt_t_max 0.785

loop_
_space_group_symop_operation_xyz
'x, y, z'
'-x, -y, -z'

loop_
_atom_site_label
_atom_site_type_symbol
_atom_site_fract_x
_atom_site_fract_y
_atom_site_fract_z
_atom_site_U_iso_or_equiv
_atom_site_adp_type
_atom_site_occupancy
_atom_site_site_symmetry_order
_atom_site_calc_flag
_atom_site_refinement_flags_posn
_atom_site_refinement_flags_adp
_atom_site_refinement_flags_occupancy
_atom_site_disorder_assembly
_atom_site_disorder_group
Fe Fe 0.46780(2) 0.65238(2) 0.31721(2) 0.01794(5) Uani 1 1 d . . . . .
Sb Sb 0.15756(2) 0.74742(2) 0.53718(2) 0.02044(4) Uani 1 1 d . . . . .
P P 0.65535(3) 0.68961(3) 0.02771(3) 0.01611(8) Uani 1 1 d . . . . .
S S 0.52018(4) 0.69631(4) -0.02978(4) 0.02316(8) Uani 1 1 d . . . . .
Cl1 Cl 0.15808(4) 0.60914(4) 0.69445(4) 0.02831(9) Uani 1 1 d . . . . .
Cl2 Cl 0.14884(4) 0.87947(4) 0.37884(4) 0.03150(9) Uani 1 1 d . . . . .
C1 C 0.29308(14) 0.63116(14) 0.41866(14) 0.0207(3) Uani 1 1 d . . . . .
C2 C 0.38376(15) 0.54323(14) 0.44214(14) 0.0225(3) Uani 1 1 d . . . . .
H2 H 0.393260 0.527426 0.514619 0.027 Uiso 1 1 calc R U . . .
C3 C 0.45690(16) 0.48400(15) 0.33688(15) 0.0252(3) Uani 1 1 d . . . . .
H3 H 0.524593 0.421576 0.326692 0.030 Uiso 1 1 calc R U . . .
C4 C 0.41159(16) 0.53407(16) 0.24895(15) 0.0261(3) Uani 1 1 d . . . . .
H4 H 0.443201 0.510041 0.170694 0.031 Uiso 1 1 calc R U . . .
C5 C 0.31169(16) 0.62544(16) 0.29838(15) 0.0248(3) Uani 1 1 d . . . . .
H5 H 0.265157 0.674334 0.259118 0.030 Uiso 1 1 calc R U . . .
C6 C 0.59925(14) 0.71563(13) 0.18095(13) 0.0178(3) Uani 1 1 d . . . . .
C7 C 0.49426(15) 0.80342(14) 0.23859(14) 0.0214(3) Uani 1 1 d . . . . .
H7 H 0.441000 0.850273 0.204433 0.026 Uiso 1 1 calc R U . . .
C8 C 0.48399(16) 0.80794(15) 0.35573(14) 0.0250(3) Uani 1 1 d . . . . .
H8 H 0.423205 0.858948 0.413003 0.030 Uiso 1 1 calc R U . . .
C9 C 0.58030(16) 0.72300(16) 0.37236(15) 0.0256(3) Uani 1 1 d . . . . .
H9 H 0.594529 0.707214 0.442753 0.031 Uiso 1 1 calc R U . . .
C10 C 0.65177(15) 0.66568(14) 0.26530(14) 0.0212(3) Uani 1 1 d . . . . .
H10 H 0.721844 0.605084 0.251905 0.025 Uiso 1 1 calc R U . . .
C11 C 0.77123(14) 0.55629(13) -0.00131(13) 0.0181(3) Uani 1 1 d . . . . .
H11 H 0.832757 0.561401 0.034563 0.022 Uiso 1 1 calc R U . . .
C12 C 0.71310(15) 0.45396(13) 0.05195(14) 0.0214(3) Uani 1 1 d . . . . .
H12A H 0.670904 0.464379 0.136727 0.026 Uiso 1 1 calc R U . . .
H12B H 0.649405 0.448579 0.019952 0.026 Uiso 1 1 calc R U . . .
C13 C 0.81178(16) 0.34457(14) 0.02696(15) 0.0243(3) Uani 1 1 d . . . . .
H13A H 0.869620 0.346350 0.066999 0.029 Uiso 1 1 calc R U . . .
H13B H 0.770431 0.280002 0.058138 0.029 Uiso 1 1 calc R U . . .
C14 C 0.88607(17) 0.32741(14) -0.10231(15) 0.0258(3) Uani 1 1 d . . . . .
H14A H 0.953861 0.259690 -0.114335 0.031 Uiso 1 1 calc R U . . .
H14B H 0.830612 0.314376 -0.140890 0.031 Uiso 1 1 calc R U . . .
C15 C 0.94209(17) 0.42950(15) -0.15677(15) 0.0279(4) Uani 1 1 d . . . . .
H15A H 0.983586 0.418283 -0.241500 0.033 Uiso 1 1 calc R U . . .
H15B H 1.006313 0.435998 -0.125883 0.033 Uiso 1 1 calc R U . . .
C16 C 0.84318(16) 0.53902(14) -0.13245(14) 0.0242(3) Uani 1 1 d . . . . .
H16A H 0.783991 0.536260 -0.170712 0.029 Uiso 1 1 calc R U . . .
H16B H 0.883994 0.603630 -0.165128 0.029 Uiso 1 1 calc R U . . .
C17 C 0.74488(14) 0.79999(13) -0.03885(14) 0.0188(3) Uani 1 1 d . . . . .
H17 H 0.777149 0.788052 -0.124413 0.023 Uiso 1 1 calc R U . . .
C18 C 0.85915(15) 0.79411(14) -0.00681(16) 0.0246(3) Uani 1 1 d . . . . .
H18A H 0.913366 0.718047 -0.024711 0.029 Uiso 1 1 calc R U . . .
H18B H 0.831944 0.807216 0.077301 0.029 Uiso 1 1 calc R U . . .
C19 C 0.93306(17) 0.88331(15) -0.07462(18) 0.0303(4) Uani 1 1 d . . . . .
H19A H 1.004013 0.881062 -0.049874 0.036 Uiso 1 1 calc R U . . .
H19B H 0.967473 0.865227 -0.158210 0.036 Uiso 1 1 calc R U . . .
C20 C 0.85151(18) 1.00193(15) -0.05547(18) 0.0317(4) Uani 1 1 d . . . . .
H20A H 0.827003 1.024301 0.026008 0.038 Uiso 1 1 calc R U . . .
H20B H 0.900305 1.055878 -0.105699 0.038 Uiso 1 1 calc R U . . .
C21 C 0.73459(17) 1.00815(15) -0.08225(16) 0.0288(4) Uani 1 1 d . . . . .
H21A H 0.758693 0.997452 -0.166388 0.035 Uiso 1 1 calc R U . . .
H21B H 0.680458 1.083973 -0.061551 0.035 Uiso 1 1 calc R U . . .
C22 C 0.66131(15) 0.91879(14) -0.01599(15) 0.0236(3) Uani 1 1 d . . . . .
H22A H 0.589862 0.921765 -0.040219 0.028 Uiso 1 1 calc R U . . .
H22B H 0.627829 0.935053 0.067965 0.028 Uiso 1 1 calc R U . . .
C23 C -0.0258(10) 0.7343(9) 0.5669(10) 0.0180(14) Uani 0.617(14) 1 d . U P A 1
C24 C -0.1242(10) 0.8176(8) 0.6380(7) 0.0267(15) Uani 0.617(14) 1 d . U P A 1
H24 H -0.107552 0.876559 0.671627 0.032 Uiso 0.617(14) 1 calc R U P A 1
C25 C -0.2483(7) 0.8094(8) 0.6568(8) 0.0269(13) Uani 0.617(14) 1 d . U P A 1
H25 H -0.316215 0.865543 0.701133 0.032 Uiso 0.617(14) 1 calc R U P A 1
C26 C -0.2713(10) 0.7194(8) 0.6107(9) 0.0300(16) Uani 0.617(14) 1 d . U P A 1
H26 H -0.354083 0.708028 0.632375 0.036 Uiso 0.617(14) 1 calc R U P A 1
C27 C -0.1750(4) 0.6492(4) 0.5353(7) 0.0381(12) Uani 0.617(14) 1 d . U P A 1
H27 H -0.191144 0.594669 0.495593 0.046 Uiso 0.617(14) 1 calc R U P A 1
C28 C -0.0515(4) 0.6551(4) 0.5144(6) 0.0352(12) Uani 0.617(14) 1 d . U P A 1
H28 H 0.015045 0.602875 0.462734 0.042 Uiso 0.617(14) 1 calc R U P A 1
C23A C -0.0373(18) 0.7509(15) 0.5819(17) 0.024(3) Uani 0.383(14) 1 d . U P A 2
C24A C -0.1260(17) 0.8343(14) 0.6164(12) 0.028(3) Uani 0.383(14) 1 d . U P A 2
H24A H -0.105536 0.904372 0.622074 0.033 Uiso 0.383(14) 1 calc R U P A 2
C25A C -0.2481(18) 0.8327(15) 0.6460(17) 0.044(4) Uani 0.383(14) 1 d . U P A 2
H25A H -0.311592 0.896976 0.678441 0.053 Uiso 0.383(14) 1 calc R U P A 2
C26A C -0.2749(17) 0.7386(14) 0.6281(15) 0.036(3) Uani 0.383(14) 1 d . U P A 2
H26A H -0.359552 0.738027 0.641667 0.043 Uiso 0.383(14) 1 calc R U P A 2
C27A C -0.1819(6) 0.6341(7) 0.5883(10) 0.0379(19) Uani 0.383(14) 1 d . U P A 2
H27A H -0.204167 0.566742 0.576703 0.046 Uiso 0.383(14) 1 calc R U P A 2
C28A C -0.0590(6) 0.6393(6) 0.5683(10) 0.0379(18) Uani 0.383(14) 1 d . U P A 2
H28A H 0.006845 0.574637 0.547161 0.046 Uiso 0.383(14) 1 calc R U P A 2
C29 C 0.20844(16) 0.86447(15) 0.61872(15) 0.0262(3) Uani 1 1 d . . . . .
C30 C 0.28678(18) 0.82469(18) 0.67947(17) 0.0328(4) Uani 1 1 d . . . . .
H30 H 0.311506 0.745873 0.689765 0.039 Uiso 1 1 calc R U . . .
C31 C 0.3287(2) 0.9008(2) 0.72503(19) 0.0451(5) Uani 1 1 d . . . . .
H31 H 0.383708 0.874341 0.765303 0.054 Uiso 1 1 calc R U . . .
C32 C 0.2897(3) 1.0159(2) 0.7114(2) 0.0503(6) Uani 1 1 d . . . . .
H32 H 0.319079 1.068103 0.741806 0.060 Uiso 1 1 calc R U . . .
C33 C 0.2090(3) 1.0550(2) 0.6544(2) 0.0504(6) Uani 1 1 d . . . . .
H33 H 0.180644 1.133860 0.648042 0.060 Uiso 1 1 calc R U . . .
C34 C 0.1686(2) 0.97927(17) 0.60583(18) 0.0366(4) Uani 1 1 d . . . . .
H34 H 0.114552 1.005958 0.564576 0.044 Uiso 1 1 calc R U . . .

loop_
_atom_site_aniso_label
_atom_site_aniso_U_11
_atom_site_aniso_U_22
_atom_site_aniso_U_33
_atom_site_aniso_U_23
_atom_site_aniso_U_13
_atom_site_aniso_U_12
Fe 0.01624(10) 0.02396(11) 0.01515(10) 0.00116(8) -0.00534(8) -0.00840(8)
Sb 0.01688(6) 0.02538(6) 0.01867(6) 0.00215(4) -0.00555(4) -0.00613(4)
P 0.01379(17) 0.01918(18) 0.01583(17) 0.00197(14) -0.00543(14) -0.00508(14)
S 0.01913(18) 0.0297(2) 0.02404(19) -0.00112(16) -0.01137(15) -0.00516(15)
Cl1 0.0309(2) 0.0318(2) 0.02020(18) 0.00613(15) -0.00763(16) -0.00767(17)
Cl2 0.0315(2) 0.0335(2) 0.0283(2) 0.00969(17) -0.01189(17) -0.00626(17)
C1 0.0165(7) 0.0281(8) 0.0183(7) 0.0008(6) -0.0051(6) -0.0086(6)
C2 0.0195(7) 0.0270(8) 0.0217(8) 0.0046(6) -0.0062(6) -0.0103(6)
C3 0.0213(8) 0.0241(8) 0.0291(9) 0.0005(7) -0.0047(7) -0.0106(6)
C4 0.0233(8) 0.0351(9) 0.0225(8) -0.0027(7) -0.0052(6) -0.0161(7)
C5 0.0213(8) 0.0371(9) 0.0213(8) 0.0014(7) -0.0101(6) -0.0133(7)
C6 0.0162(7) 0.0213(7) 0.0166(7) 0.0021(6) -0.0052(6) -0.0076(6)
C7 0.0195(7) 0.0220(7) 0.0211(8) 0.0003(6) -0.0046(6) -0.0066(6)
C8 0.0263(8) 0.0285(8) 0.0197(8) -0.0032(6) -0.0033(6) -0.0127(7)
C9 0.0275(8) 0.0357(9) 0.0203(8) 0.0022(7) -0.0107(7) -0.0177(7)
C10 0.0182(7) 0.0278(8) 0.0210(8) 0.0043(6) -0.0087(6) -0.0107(6)
C11 0.0162(7) 0.0199(7) 0.0184(7) 0.0004(6) -0.0064(6) -0.0042(6)
C12 0.0191(7) 0.0212(7) 0.0236(8) 0.0025(6) -0.0069(6) -0.0063(6)
C13 0.0258(8) 0.0217(8) 0.0258(8) 0.0024(6) -0.0110(7) -0.0042(6)
C14 0.0319(9) 0.0227(8) 0.0252(8) -0.0034(6) -0.0149(7) -0.0013(7)
C15 0.0273(9) 0.0267(8) 0.0225(8) -0.0028(7) -0.0028(7) -0.0013(7)
C16 0.0250(8) 0.0237(8) 0.0191(8) 0.0005(6) -0.0035(6) -0.0041(6)
C17 0.0164(7) 0.0208(7) 0.0182(7) 0.0032(6) -0.0052(6) -0.0050(6)
C18 0.0199(8) 0.0222(8) 0.0340(9) 0.0056(7) -0.0118(7) -0.0077(6)
C19 0.0226(8) 0.0274(9) 0.0410(10) 0.0058(7) -0.0097(8) -0.0112(7)
C20 0.0335(9) 0.0232(8) 0.0378(10) 0.0045(7) -0.0093(8) -0.0130(7)
C21 0.0320(9) 0.0212(8) 0.0288(9) 0.0066(7) -0.0082(7) -0.0046(7)
C22 0.0209(8) 0.0213(8) 0.0256(8) 0.0033(6) -0.0071(6) -0.0021(6)
C23 0.013(2) 0.017(2) 0.019(2) -0.004(2) -0.0031(17) 0.0018(16)
C24 0.026(2) 0.031(3) 0.023(3) 0.000(2) -0.010(2) -0.0060(19)
C25 0.0136(18) 0.031(3) 0.030(2) -0.004(2) -0.0029(15) -0.0011(18)
C26 0.025(3) 0.033(3) 0.040(3) 0.000(2) -0.014(2) -0.016(2)
C27 0.0348(18) 0.040(2) 0.047(3) -0.0070(19) -0.0178(19) -0.0142(14)
C28 0.0270(16) 0.0358(19) 0.044(3) -0.0133(18) -0.0130(17) -0.0033(13)
C23A 0.023(5) 0.026(5) 0.027(5) -0.002(3) -0.008(4) -0.010(4)
C24A 0.023(3) 0.032(4) 0.027(4) 0.003(3) -0.009(3) -0.004(3)
C25A 0.045(5) 0.045(6) 0.043(5) 0.003(4) -0.014(3) -0.016(4)
C26A 0.025(4) 0.040(5) 0.038(4) -0.005(4) -0.009(3) -0.003(3)
C27A 0.029(3) 0.041(3) 0.048(4) 0.000(3) -0.014(3) -0.018(2)
C28A 0.030(3) 0.041(3) 0.044(4) 0.000(3) -0.014(3) -0.010(2)
C29 0.0232(8) 0.0312(9) 0.0212(8) -0.0022(7) -0.0022(6) -0.0096(7)
C30 0.0310(9) 0.0408(10) 0.0283(9) -0.0021(8) -0.0108(8) -0.0101(8)
C31 0.0475(13) 0.0619(15) 0.0348(11) -0.0022(10) -0.0172(10) -0.0249(11)
C32 0.0682(16) 0.0559(14) 0.0355(11) -0.0040(10) -0.0128(11) -0.0395(13)
C33 0.0763(17) 0.0348(11) 0.0424(12) -0.0005(9) -0.0184(12) -0.0218(11)
C34 0.0432(11) 0.0329(10) 0.0325(10) -0.0005(8) -0.0113(9) -0.0097(8)

loop_
_atom_type_symbol
_atom_type_description
_atom_type_scat_dispersion_real
_atom_type_scat_dispersion_imag
_atom_type_scat_source
C C 0.0033 0.0016 'International Tables Vol C Tables 4.2.6.8 and 6.1.1.4'
H H 0.0000 0.0000 'International Tables Vol C Tables 4.2.6.8 and 6.1.1.4'
Cl Cl 0.1484 0.1585 'International Tables Vol C Tables 4.2.6.8 and 6.1.1.4'
Fe Fe 0.3463 0.8444 'International Tables Vol C Tables 4.2.6.8 and 6.1.1.4'
P P 0.1023 0.0942 'International Tables Vol C Tables 4.2.6.8 and 6.1.1.4'
S S 0.1246 0.1234 'International Tables Vol C Tables 4.2.6.8 and 6.1.1.4'
Sb Sb -0.5866 1.5461 'International Tables Vol C Tables 4.2.6.8 and 6.1.1.4'

loop_
_geom_angle_atom_site_label_1
_geom_angle_atom_site_label_2
_geom_angle_atom_site_label_3
_geom_angle
_geom_angle_site_symmetry_1
_geom_angle_site_symmetry_3
_geom_angle_publ_flag
C1 Fe C7 120.22(7) . . ?
C1 Fe C5 41.27(6) . . ?
C7 Fe C5 105.01(7) . . ?
C1 Fe C6 155.98(6) . . ?
C7 Fe C6 41.19(6) . . ?
C5 Fe C6 119.61(6) . . ?
C1 Fe C8 107.19(7) . . ?
C7 Fe C8 40.73(7) . . ?
C5 Fe C8 122.73(7) . . ?
C6 Fe C8 68.69(6) . . ?
C1 Fe C2 40.93(6) . . ?
C7 Fe C2 157.18(7) . . ?
C5 Fe C2 69.04(7) . . ?
C6 Fe C2 161.01(7) . . ?
C8 Fe C2 122.79(7) . . ?
C1 Fe C10 161.41(6) . . ?
C7 Fe C10 68.86(7) . . ?
C5 Fe C10 156.53(7) . . ?
C6 Fe C10 40.98(6) . . ?
C8 Fe C10 68.20(7) . . ?
C2 Fe C10 125.19(7) . . ?
C1 Fe C9 124.57(7) . . ?
C7 Fe C9 68.47(7) . . ?
C5 Fe C9 160.24(7) . . ?
C6 Fe C9 68.55(6) . . ?
C8 Fe C9 40.40(7) . . ?
C2 Fe C9 109.34(7) . . ?
C10 Fe C9 40.41(7) . . ?
C1 Fe C3 68.12(7) . . ?
C7 Fe C3 159.66(7) . . ?
C5 Fe C3 68.18(7) . . ?
C6 Fe C3 124.09(7) . . ?
C8 Fe C3 158.99(7) . . ?
C2 Fe C3 40.30(7) . . ?
C10 Fe C3 109.32(7) . . ?
C9 Fe C3 124.16(7) . . ?
C1 Fe C4 68.18(7) . . ?
C7 Fe C4 122.26(7) . . ?
C5 Fe C4 40.19(7) . . ?
C6 Fe C4 106.66(6) . . ?
C8 Fe C4 158.83(8) . . ?
C2 Fe C4 68.16(7) . . ?
C10 Fe C4 122.68(7) . . ?
C9 Fe C4 158.99(8) . . ?
C3 Fe C4 40.41(7) . . ?
C1 Sb C23 114.0(3) . . ?
C1 Sb C29 120.79(6) . . ?
C23 Sb C29 125.2(3) . . ?
C1 Sb C23A 121.0(5) . . ?
C29 Sb C23A 118.3(5) . . ?
C1 Sb Cl2 90.11(5) . . ?
C23 Sb Cl2 88.5(3) . . ?
C29 Sb Cl2 92.07(5) . . ?
C23A Sb Cl2 88.5(5) . . ?
C1 Sb Cl1 89.53(5) . . ?
C23 Sb Cl1 88.8(3) . . ?
C29 Sb Cl1 90.87(5) . . ?
C23A Sb Cl1 88.9(5) . . ?
Cl2 Sb Cl1 176.765(16) . . ?
C6 P C11 107.18(7) . . ?
C6 P C17 104.40(7) . . ?
C11 P C17 105.37(7) . . ?
C6 P S 112.96(5) . . ?
C11 P S 114.84(5) . . ?
C17 P S 111.29(5) . . ?
C2 C1 C5 108.17(15) . . ?
C2 C1 Fe 70.42(9) . . ?
C5 C1 Fe 69.56(9) . . ?
C2 C1 Sb 126.25(12) . . ?
C5 C1 Sb 125.58(12) . . ?
Fe C1 Sb 125.69(8) . . ?
C3 C2 C1 107.28(15) . . ?
C3 C2 Fe 70.13(9) . . ?
C1 C2 Fe 68.65(9) . . ?
C3 C2 H2 126.4 . . ?
C1 C2 H2 126.4 . . ?
Fe C2 H2 126.4 . . ?
C2 C3 C4 108.56(15) . . ?
C2 C3 Fe 69.57(9) . . ?
C4 C3 Fe 69.92(10) . . ?
C2 C3 H3 125.7 . . ?
C4 C3 H3 125.7 . . ?
Fe C3 H3 126.4 . . ?
C5 C4 C3 108.25(15) . . ?
C5 C4 Fe 68.80(9) . . ?
C3 C4 Fe 69.67(10) . . ?
C5 C4 H4 125.9 . . ?
C3 C4 H4 125.9 . . ?
Fe C4 H4 127.2 . . ?
C4 C5 C1 107.73(15) . . ?
C4 C5 Fe 71.01(9) . . ?
C1 C5 Fe 69.17(9) . . ?
C4 C5 H5 126.1 . . ?
C1 C5 H5 126.1 . . ?
Fe C5 H5 125.3 . . ?
C7 C6 C10 107.21(14) . . ?
C7 C6 P 123.03(12) . . ?
C10 C6 P 129.50(12) . . ?
C7 C6 Fe 68.80(9) . . ?
C10 C6 Fe 69.82(9) . . ?
P C6 Fe 130.86(8) . . ?
C8 C7 C6 108.14(15) . . ?
C8 C7 Fe 70.35(10) . . ?
C6 C7 Fe 70.01(9) . . ?
C8 C7 H7 125.9 . . ?
C6 C7 H7 125.9 . . ?
Fe C7 H7 125.3 . . ?
C9 C8 C7 108.32(15) . . ?
C9 C8 Fe 70.17(10) . . ?
C7 C8 Fe 68.92(9) . . ?
C9 C8 H8 125.8 . . ?
C7 C8 H8 125.8 . . ?
Fe C8 H8 126.6 . . ?
C8 C9 C10 108.26(15) . . ?
C8 C9 Fe 69.43(9) . . ?
C10 C9 Fe 69.64(9) . . ?
C8 C9 H9 125.9 . . ?
C10 C9 H9 125.9 . . ?
Fe C9 H9 126.6 . . ?
C9 C10 C6 108.06(15) . . ?
C9 C10 Fe 69.95(9) . . ?
C6 C10 Fe 69.19(9) . . ?
C9 C10 H10 126.0 . . ?
C6 C10 H10 126.0 . . ?
Fe C10 H10 126.5 . . ?
C12 C11 C16 110.19(13) . . ?
C12 C11 P 112.66(11) . . ?
C16 C11 P 110.73(11) . . ?
C12 C11 H11 107.7 . . ?
C16 C11 H11 107.7 . . ?
P C11 H11 107.7 . . ?
C13 C12 C11 111.43(13) . . ?
C13 C12 H12A 109.3 . . ?
C11 C12 H12A 109.3 . . ?
C13 C12 H12B 109.3 . . ?
C11 C12 H12B 109.3 . . ?
H12A C12 H12B 108.0 . . ?
C14 C13 C12 111.92(14) . . ?
C14 C13 H13A 109.2 . . ?
C12 C13 H13A 109.2 . . ?
C14 C13 H13B 109.2 . . ?
C12 C13 H13B 109.2 . . ?
H13A C13 H13B 107.9 . . ?
C15 C14 C13 111.33(14) . . ?
C15 C14 H14A 109.4 . . ?
C13 C14 H14A 109.4 . . ?
C15 C14 H14B 109.4 . . ?
C13 C14 H14B 109.4 . . ?
H14A C14 H14B 108.0 . . ?
C14 C15 C16 112.04(14) . . ?
C14 C15 H15A 109.2 . . ?
C16 C15 H15A 109.2 . . ?
C14 C15 H15B 109.2 . . ?
C16 C15 H15B 109.2 . . ?
H15A C15 H15B 107.9 . . ?
C15 C16 C11 110.85(14) . . ?
C15 C16 H16A 109.5 . . ?
C11 C16 H16A 109.5 . . ?
C15 C16 H16B 109.5 . . ?
C11 C16 H16B 109.5 . . ?
H16A C16 H16B 108.1 . . ?
C18 C17 C22 110.67(13) . . ?
C18 C17 P 114.58(11) . . ?
C22 C17 P 111.83(11) . . ?
C18 C17 H17 106.4 . . ?
C22 C17 H17 106.4 . . ?
P C17 H17 106.4 . . ?
C17 C18 C19 110.33(14) . . ?
C17 C18 H18A 109.6 . . ?
C19 C18 H18A 109.6 . . ?
C17 C18 H18B 109.6 . . ?
C19 C18 H18B 109.6 . . ?
H18A C18 H18B 108.1 . . ?
C20 C19 C18 111.75(15) . . ?
C20 C19 H19A 109.3 . . ?
C18 C19 H19A 109.3 . . ?
C20 C19 H19B 109.3 . . ?
C18 C19 H19B 109.3 . . ?
H19A C19 H19B 107.9 . . ?
C21 C20 C19 111.71(15) . . ?
C21 C20 H20A 109.3 . . ?
C19 C20 H20A 109.3 . . ?
C21 C20 H20B 109.3 . . ?
C19 C20 H20B 109.3 . . ?
H20A C20 H20B 107.9 . . ?
C20 C21 C22 111.95(14) . . ?
C20 C21 H21A 109.2 . . ?
C22 C21 H21A 109.2 . . ?
C20 C21 H21B 109.2 . . ?
C22 C21 H21B 109.2 . . ?
H21A C21 H21B 107.9 . . ?
C21 C22 C17 110.96(13) . . ?
C21 C22 H22A 109.4 . . ?
C17 C22 H22A 109.4 . . ?
C21 C22 H22B 109.4 . . ?
C17 C22 H22B 109.4 . . ?
H22A C22 H22B 108.0 . . ?
C28 C23 C24 120.1(10) . . ?
C28 C23 Sb 122.1(6) . . ?
C24 C23 Sb 117.6(9) . . ?
C25 C24 C23 117.5(10) . . ?
C25 C24 H24 121.2 . . ?
C23 C24 H24 121.2 . . ?
C26 C25 C24 120.5(8) . . ?
C26 C25 H25 119.8 . . ?
C24 C25 H25 119.8 . . ?
C27 C26 C25 119.3(8) . . ?
C27 C26 H26 120.4 . . ?
C25 C26 H26 120.4 . . ?
C26 C27 C28 121.2(5) . . ?
C26 C27 H27 119.4 . . ?
C28 C27 H27 119.4 . . ?
C23 C28 C27 120.7(6) . . ?
C23 C28 H28 119.7 . . ?
C27 C28 H28 119.7 . . ?
C24A C23A C28A 121.4(18) . . ?
C24A C23A Sb 127.1(16) . . ?
C28A C23A Sb 111.5(10) . . ?
C23A C24A C25A 125.4(19) . . ?
C23A C24A H24A 117.3 . . ?
C25A C24A H24A 117.3 . . ?
C26A C25A C24A 117.0(17) . . ?
C26A C25A H25A 121.5 . . ?
C24A C25A H25A 121.5 . . ?
C25A C26A C27A 123.7(16) . . ?
C25A C26A H26A 118.1 . . ?
C27A C26A H26A 118.1 . . ?
C28A C27A C26A 116.1(9) . . ?
C28A C27A H27A 122.0 . . ?
C26A C27A H27A 122.0 . . ?
C27A C28A C23A 115.9(10) . . ?
C27A C28A H28A 122.0 . . ?
C23A C28A H28A 122.0 . . ?
C34 C29 C30 120.93(18) . . ?
C34 C29 Sb 119.77(14) . . ?
C30 C29 Sb 119.21(14) . . ?
C31 C30 C29 119.6(2) . . ?
C31 C30 H30 120.2 . . ?
C29 C30 H30 120.2 . . ?
C30 C31 C32 119.6(2) . . ?
C30 C31 H31 120.2 . . ?
C32 C31 H31 120.2 . . ?
C33 C32 C31 120.6(2) . . ?
C33 C32 H32 119.7 . . ?
C31 C32 H32 119.7 . . ?
C32 C33 C34 120.3(2) . . ?
C32 C33 H33 119.9 . . ?
C34 C33 H33 119.9 . . ?
C29 C34 C33 118.9(2) . . ?
C29 C34 H34 120.5 . . ?
C33 C34 H34 120.5 . . ?

loop_
_geom_bond_atom_site_label_1
_geom_bond_atom_site_label_2
_geom_bond_distance
_geom_bond_site_symmetry_2
_geom_bond_publ_flag
Fe C1 2.0355(15) . ?
Fe C7 2.0359(16) . ?
Fe C5 2.0407(16) . ?
Fe C6 2.0520(15) . ?
Fe C8 2.0548(17) . ?
Fe C2 2.0590(16) . ?
Fe C10 2.0605(16) . ?
Fe C9 2.0645(16) . ?
Fe C3 2.0664(17) . ?
Fe C4 2.0697(17) . ?
Sb C1 2.0780(16) . ?
Sb C23 2.095(12) . ?
Sb C29 2.1205(18) . ?
Sb C23A 2.15(2) . ?
Sb Cl2 2.4539(4) . ?
Sb Cl1 2.4720(4) . ?
P C6 1.8016(16) . ?
P C11 1.8372(16) . ?
P C17 1.8396(16) . ?
P S 1.9643(5) . ?
C1 C2 1.432(2) . ?
C1 C5 1.437(2) . ?
C2 C3 1.421(2) . ?
C2 H2 0.9500 . ?
C3 C4 1.428(3) . ?
C3 H3 0.9500 . ?
C4 C5 1.412(3) . ?
C4 H4 0.9500 . ?
C5 H5 0.9500 . ?
C6 C7 1.438(2) . ?
C6 C10 1.440(2) . ?
C7 C8 1.424(2) . ?
C7 H7 0.9500 . ?
C8 C9 1.422(3) . ?
C8 H8 0.9500 . ?
C9 C10 1.425(2) . ?
C9 H9 0.9500 . ?
C10 H10 0.9500 . ?
C11 C12 1.534(2) . ?
C11 C16 1.541(2) . ?
C11 H11 1.0000 . ?
C12 C13 1.528(2) . ?
C12 H12A 0.9900 . ?
C12 H12B 0.9900 . ?
C13 C14 1.524(2) . ?
C13 H13A 0.9900 . ?
C13 H13B 0.9900 . ?
C14 C15 1.523(2) . ?
C14 H14A 0.9900 . ?
C14 H14B 0.9900 . ?
C15 C16 1.531(2) . ?
C15 H15A 0.9900 . ?
C15 H15B 0.9900 . ?
C16 H16A 0.9900 . ?
C16 H16B 0.9900 . ?
C17 C18 1.530(2) . ?
C17 C22 1.539(2) . ?
C17 H17 1.0000 . ?
C18 C19 1.536(2) . ?
C18 H18A 0.9900 . ?
C18 H18B 0.9900 . ?
C19 C20 1.528(3) . ?
C19 H19A 0.9900 . ?
C19 H19B 0.9900 . ?
C20 C21 1.523(3) . ?
C20 H20A 0.9900 . ?
C20 H20B 0.9900 . ?
C21 C22 1.529(2) . ?
C21 H21A 0.9900 . ?
C21 H21B 0.9900 . ?
C22 H22A 0.9900 . ?
C22 H22B 0.9900 . ?
C23 C28 1.354(13) . ?
C23 C24 1.421(13) . ?
C24 C25 1.419(15) . ?
C24 H24 0.9500 . ?
C25 C26 1.399(13) . ?
C25 H25 0.9500 . ?
C26 C27 1.345(11) . ?
C26 H26 0.9500 . ?
C27 C28 1.399(6) . ?
C27 H27 0.9500 . ?
C28 H28 0.9500 . ?
C23A C24A 1.25(2) . ?
C23A C28A 1.47(2) . ?
C24A C25A 1.35(3) . ?
C24A H24A 0.9500 . ?
C25A C26A 1.31(2) . ?
C25A H25A 0.9500 . ?
C26A C27A 1.465(19) . ?
C26A H26A 0.9500 . ?
C27A C28A 1.393(10) . ?
C27A H27A 0.9500 . ?
C28A H28A 0.9500 . ?
C29 C34 1.386(3) . ?
C29 C30 1.389(3) . ?
C30 C31 1.387(3) . ?
C30 H30 0.9500 . ?
C31 C32 1.390(4) . ?
C31 H31 0.9500 . ?
C32 C33 1.374(4) . ?
C32 H32 0.9500 . ?
C33 C34 1.395(3) . ?
C33 H33 0.9500 . ?
C34 H34 0.9500 . ?
